data_7019286
loop_
_publ_author_name
'Turov, Yevgeniya'
'Berry, John F.'

_publ_section_title
;
 Synthesis, characterization and thermal properties of trimetallic
 N(3)-Cr[quadruple bond, length as m-dash]CrM-N(3) azide complexes with M
 = Cr, Mn, Fe, and Co.
;
_journal_issue 26
_journal_name_full 'Dalton transactions (Cambridge, England : 2003)'
_journal_page_first 8153
_journal_page_last 8161
_journal_paper_doi 10.1039/c2dt30150d
_journal_volume 41
_journal_year 2012
_chemical_formula_moiety 'C40 H32 Cr3 N18, C4 H10 O'
_chemical_formula_sum 'C44 H42 Cr3 N18 O'
_chemical_formula_weight 993.95
_chemical_name_common Cr3(dpa)4(N3)2(Et2O)
_space_group_IT_number 14
_symmetry_cell_setting monoclinic
_symmetry_space_group_name_Hall '-P 2ybc'
_symmetry_space_group_name_H-M 'P 1 21/c 1'
_atom_sites_solution_hydrogens geom
_atom_sites_solution_primary direct
_atom_sites_solution_secondary difmap
_audit_creation_method SHELXL-97
_cell_angle_alpha 90.00
_cell_angle_beta 104.6260(10)
_cell_angle_gamma 90.00
_cell_formula_units_Z 4
_cell_length_a 15.9804(3)
_cell_length_b 16.2292(3)
_cell_length_c 17.6685(3)
_cell_measurement_reflns_used 9513
_cell_measurement_temperature 100(2)
_cell_measurement_theta_max 30.5204
_cell_measurement_theta_min 2.4139
_cell_volume 4433.82(14)
_computing_cell_refinement 'SAINT Ver. 7.24A (Bruker-AXS, 2007)'
_computing_data_collection 'APEX2 Ver. 2.1-4 (Bruker-AXS, 2009)'
_computing_data_reduction 'SAINT Ver. 7.24A'
_computing_molecular_graphics SHELXTL
_computing_publication_material SHELXTL
_computing_structure_refinement 'SHELXTL, OLEX2 (Dolomanov et al., 2009)'
_computing_structure_solution 'SHELXS-97 (Sheldrick, 2008)'
_diffrn_ambient_temperature 100(2)
_diffrn_measured_fraction_theta_full 0.998
_diffrn_measured_fraction_theta_max 0.998
_diffrn_measurement_device_type 'Bruker SMART APEX2 area detector'
_diffrn_measurement_method '0.60\% \w and 0.6\% \f scans'
_diffrn_radiation_monochromator 'mirror optics'
_diffrn_radiation_source 'micro-focus sealed tube'
_diffrn_radiation_type MoK\a
_diffrn_radiation_wavelength 0.71073
_diffrn_reflns_av_R_equivalents 0.0262
_diffrn_reflns_av_sigmaI/netI 0.0137
_diffrn_reflns_limit_h_max 22
_diffrn_reflns_limit_h_min -22
_diffrn_reflns_limit_k_max 23
_diffrn_reflns_limit_k_min -23
_diffrn_reflns_limit_l_max 25
_diffrn_reflns_limit_l_min -24
_diffrn_reflns_number 125192
_diffrn_reflns_theta_full 30.54
_diffrn_reflns_theta_max 30.54
_diffrn_reflns_theta_min 1.73
_exptl_absorpt_coefficient_mu 0.781
_exptl_absorpt_correction_T_max 0.8872
_exptl_absorpt_correction_T_min 0.7899
_exptl_absorpt_correction_type analytical
_exptl_absorpt_process_details
;
SADABS (Bruker-AXS, 2007)
;
_exptl_crystal_colour black
_exptl_crystal_density_diffrn 1.491
_exptl_crystal_density_method 'not measured'
_exptl_crystal_description block
_exptl_crystal_F_000 2048
_exptl_crystal_size_max 0.317
_exptl_crystal_size_mid 0.228
_exptl_crystal_size_min 0.151
_refine_diff_density_max 1.080
_refine_diff_density_min -0.775
_refine_diff_density_rms 0.063
_refine_ls_extinction_method none
_refine_ls_goodness_of_fit_ref 1.044
_refine_ls_hydrogen_treatment undef
_refine_ls_matrix_type full
_refine_ls_number_parameters 594
_refine_ls_number_reflns 13569
_refine_ls_number_restraints 0
_refine_ls_restrained_S_all 1.044
_refine_ls_R_factor_all 0.0368
_refine_ls_R_factor_gt 0.0316
_refine_ls_shift/su_max 0.001
_refine_ls_shift/su_mean 0.000
_refine_ls_structure_factor_coef Fsqd
_refine_ls_weighting_details 'calc w=1/[\s^2^(Fo^2^)+(0.0428P)^2^+3.5356P] where P=(Fo^2^+2Fc^2^)/3'
_refine_ls_weighting_scheme calc
_refine_ls_wR_factor_gt 0.0876
_refine_ls_wR_factor_ref 0.0917
_reflns_number_gt 12028
_reflns_number_total 13569
_reflns_threshold_expression >2sigma(I)
_cod_data_source_file c2dt30150d.txt
_cod_data_source_block compound10(100K)
_cod_original_sg_symbol_H-M P21/c
_cod_database_code 7019286

loop_
_symmetry_equiv_pos_as_xyz
'x, y, z'
'-x, y+1/2, -z+1/2'
'-x, -y, -z'
'x, -y-1/2, z-1/2'

loop_
_atom_site_label
_atom_site_type_symbol
_atom_site_fract_x
_atom_site_fract_y
_atom_site_fract_z
_atom_site_U_iso_or_equiv
_atom_site_adp_type
_atom_site_occupancy
_atom_site_symmetry_multiplicity
_atom_site_calc_flag
_atom_site_refinement_flags
_atom_site_disorder_assembly
_atom_site_disorder_group
Cr1 Cr 0.34654(5) 0.06890(4) 0.17753(4) 0.0127(2) Uiso 0.60 1 d P A 1
Cr1A Cr 0.13825(8) -0.01335(8) 0.29221(7) 0.0161(4) Uiso 0.40 1 d P A 2
Cr2 Cr 0.24957(3) 0.03050(3) 0.23090(3) 0.01100(12) Uiso 0.60 1 d P A 1
Cr2A Cr 0.23864(5) 0.02719(4) 0.23878(4) 0.01213(19) Uiso 0.40 1 d P A 2
Cr3 Cr 0.13084(5) -0.01440(5) 0.29537(4) 0.0117(2) Uiso 0.60 1 d P A 1
Cr3A Cr 0.35359(7) 0.07088(7) 0.17261(6) 0.0132(3) Uiso 0.40 1 d P A 2
N1 N 0.05851(7) 0.08052(7) 0.22661(6) 0.01523(19) Uani 1 1 d . . .
N2 N 0.18395(7) 0.13880(6) 0.20833(6) 0.01421(19) Uani 1 1 d . . .
N3 N 0.31377(7) 0.19127(7) 0.19721(6) 0.01503(19) Uani 1 1 d . . .
N4 N 0.09884(7) -0.09784(7) 0.19949(6) 0.0155(2) Uani 1 1 d . . .
N5 N 0.17471(7) -0.01845(7) 0.13122(6) 0.01449(19) Uani 1 1 d . . .
N6 N 0.25305(7) 0.06506(7) 0.06929(6) 0.01475(19) Uani 1 1 d . . .
N7 N 0.22572(7) -0.09967(7) 0.35366(6) 0.01543(19) Uani 1 1 d . . .
N8 N 0.30326(7) -0.08211(7) 0.26100(6) 0.01456(19) Uani 1 1 d . . .
N9 N 0.37738(7) -0.05576(7) 0.16730(6) 0.01517(19) Uani 1 1 d . . .
N10 N 0.18942(7) 0.07142(7) 0.38225(6) 0.0160(2) Uani 1 1 d . . .
N11 N 0.31426(7) 0.07565(7) 0.33831(6) 0.01486(19) Uani 1 1 d . . .
N12 N 0.43273(7) 0.06611(7) 0.28738(6) 0.01524(19) Uani 1 1 d . . .
N13 N 0.02557(8) -0.05378(9) 0.34081(8) 0.0245(2) Uani 1 1 d . . .
N14 N 0.01506(7) -0.08670(7) 0.39741(7) 0.0189(2) Uani 1 1 d . A .
N15 N 0.00482(9) -0.11905(9) 0.45298(8) 0.0279(3) Uani 1 1 d . . .
N16 N 0.45348(8) 0.10808(8) 0.12339(8) 0.0239(2) Uani 1 1 d . . .
N17 N 0.45962(7) 0.16397(8) 0.08236(7) 0.0198(2) Uani 1 1 d . A .
N18 N 0.46535(9) 0.21952(9) 0.04180(8) 0.0291(3) Uani 1 1 d . . .
C1 C -0.02875(9) 0.07798(8) 0.21230(8) 0.0180(2) Uani 1 1 d . A .
H1 H -0.0541 0.0348 0.2352 0.022 Uiso 1 1 calc R . .
C2 C -0.08267(9) 0.13467(9) 0.16636(8) 0.0203(2) Uani 1 1 d . . .
H2 H -0.1436 0.1314 0.1585 0.024 Uiso 1 1 calc R A .
C3 C -0.04529(9) 0.19707(9) 0.13162(8) 0.0193(2) Uani 1 1 d . A .
H3 H -0.0807 0.2366 0.0989 0.023 Uiso 1 1 calc R . .
C4 C 0.04338(9) 0.20097(8) 0.14508(8) 0.0174(2) Uani 1 1 d . . .
H4 H 0.0693 0.2431 0.1214 0.021 Uiso 1 1 calc R A .
C5 C 0.09562(8) 0.14228(8) 0.19413(7) 0.0144(2) Uani 1 1 d . A .
C6 C 0.23394(8) 0.20726(8) 0.20818(7) 0.0151(2) Uani 1 1 d . A .
C7 C 0.21171(9) 0.28840(8) 0.22487(8) 0.0202(2) Uani 1 1 d . . .
H7 H 0.1558 0.2998 0.2318 0.024 Uiso 1 1 calc R A .
C8 C 0.27142(10) 0.35101(8) 0.23109(9) 0.0240(3) Uani 1 1 d . A .
H8 H 0.2567 0.4057 0.2418 0.029 Uiso 1 1 calc R . .
C9 C 0.35354(10) 0.33343(9) 0.22151(9) 0.0238(3) Uani 1 1 d . . .
H9 H 0.3958 0.3756 0.2260 0.029 Uiso 1 1 calc R A .
C10 C 0.37180(9) 0.25360(8) 0.20546(8) 0.0190(2) Uani 1 1 d . A .
H10 H 0.4281 0.2414 0.1998 0.023 Uiso 1 1 calc R . .
C11 C 0.05465(9) -0.16725(8) 0.20765(8) 0.0196(2) Uani 1 1 d . A .
H11 H 0.0378 -0.1748 0.2550 0.024 Uiso 1 1 calc R . .
C12 C 0.03295(10) -0.22727(9) 0.15122(9) 0.0244(3) Uani 1 1 d . . .
H12 H 0.0006 -0.2743 0.1587 0.029 Uiso 1 1 calc R A .
C13 C 0.05999(10) -0.21695(9) 0.08233(9) 0.0251(3) Uani 1 1 d . A .
H13 H 0.0465 -0.2574 0.0422 0.030 Uiso 1 1 calc R . .
C14 C 0.10614(9) -0.14785(9) 0.07329(8) 0.0208(3) Uani 1 1 d . . .
H14 H 0.1254 -0.1408 0.0270 0.025 Uiso 1 1 calc R A .
C15 C 0.12510(8) -0.08707(8) 0.13260(7) 0.0155(2) Uani 1 1 d . A .
C16 C 0.18046(8) 0.01870(8) 0.06315(7) 0.0149(2) Uani 1 1 d . A .
C17 C 0.11554(9) 0.01733(8) -0.00789(8) 0.0188(2) Uani 1 1 d . . .
H17 H 0.0660 -0.0166 -0.0129 0.023 Uiso 1 1 calc R A .
C18 C 0.12406(9) 0.06518(9) -0.06975(8) 0.0213(3) Uani 1 1 d . A .
H18 H 0.0797 0.0656 -0.1170 0.026 Uiso 1 1 calc R . .
C19 C 0.19790(10) 0.11297(9) -0.06288(8) 0.0222(3) Uani 1 1 d . . .
H19 H 0.2051 0.1463 -0.1050 0.027 Uiso 1 1 calc R A .
C20 C 0.26023(9) 0.11033(8) 0.00701(8) 0.0183(2) Uani 1 1 d . A .
H20 H 0.3112 0.1422 0.0117 0.022 Uiso 1 1 calc R . .
C21 C 0.21615(9) -0.13166(9) 0.42188(8) 0.0185(2) Uani 1 1 d . A .
H21 H 0.1677 -0.1147 0.4400 0.022 Uiso 1 1 calc R . .
C22 C 0.27274(9) -0.18740(9) 0.46622(8) 0.0213(3) Uani 1 1 d . . .
H22 H 0.2622 -0.2108 0.5122 0.026 Uiso 1 1 calc R A .
C23 C 0.34609(10) -0.20832(9) 0.44125(8) 0.0218(3) Uani 1 1 d . A .
H23 H 0.3873 -0.2456 0.4710 0.026 Uiso 1 1 calc R . .
C24 C 0.35875(9) -0.17483(8) 0.37339(8) 0.0184(2) Uani 1 1 d . . .
H24 H 0.4095 -0.1879 0.3571 0.022 Uiso 1 1 calc R A .
C25 C 0.29632(8) -0.12111(7) 0.32793(7) 0.0148(2) Uani 1 1 d . A .
C26 C 0.35171(8) -0.11262(8) 0.21336(7) 0.0151(2) Uani 1 1 d . A .
C27 C 0.37094(9) -0.19685(8) 0.20609(8) 0.0200(2) Uani 1 1 d . . .
H27 H 0.3505 -0.2371 0.2361 0.024 Uiso 1 1 calc R A .
C28 C 0.41926(10) -0.22045(9) 0.15548(8) 0.0225(3) Uani 1 1 d . A .
H28 H 0.4329 -0.2769 0.1511 0.027 Uiso 1 1 calc R . .
C29 C 0.44821(9) -0.16136(9) 0.11057(8) 0.0216(3) Uani 1 1 d . . .
H29 H 0.4832 -0.1763 0.0766 0.026 Uiso 1 1 calc R A .
C30 C 0.42425(9) -0.08073(9) 0.11731(8) 0.0186(2) Uani 1 1 d . A .
H30 H 0.4415 -0.0405 0.0852 0.022 Uiso 1 1 calc R . .
C31 C 0.14266(9) 0.09487(9) 0.43278(8) 0.0203(2) Uani 1 1 d . A .
H31 H 0.0855 0.0741 0.4249 0.024 Uiso 1 1 calc R . .
C32 C 0.17362(11) 0.14709(9) 0.49488(9) 0.0248(3) Uani 1 1 d . . .
H32 H 0.1399 0.1601 0.5305 0.030 Uiso 1 1 calc R A .
C33 C 0.25569(11) 0.18026(9) 0.50386(8) 0.0243(3) Uani 1 1 d . A .
H33 H 0.2787 0.2170 0.5458 0.029 Uiso 1 1 calc R . .
C34 C 0.30368(9) 0.15990(8) 0.45183(8) 0.0203(2) Uani 1 1 d . . .
H34 H 0.3585 0.1847 0.4562 0.024 Uiso 1 1 calc R A .
C35 C 0.27104(8) 0.10206(8) 0.39206(7) 0.0158(2) Uani 1 1 d . A .
C36 C 0.40262(8) 0.07443(8) 0.35270(7) 0.0153(2) Uani 1 1 d . A .
C37 C 0.46277(9) 0.07429(9) 0.42702(8) 0.0203(3) Uani 1 1 d . . .
H37 H 0.4435 0.0842 0.4729 0.024 Uiso 1 1 calc R A .
C38 C 0.54884(9) 0.05988(9) 0.43274(9) 0.0229(3) Uani 1 1 d . A .
H38 H 0.5888 0.0589 0.4827 0.027 Uiso 1 1 calc R . .
C39 C 0.57778(9) 0.04667(9) 0.36561(9) 0.0224(3) Uani 1 1 d . . .
H39 H 0.6368 0.0350 0.3687 0.027 Uiso 1 1 calc R A .
C40 C 0.51760(9) 0.05111(8) 0.29468(8) 0.0187(2) Uani 1 1 d . A .
H40 H 0.5367 0.0432 0.2484 0.022 Uiso 1 1 calc R . .
O1 O 0.25692(8) 0.56029(7) 0.25491(7) 0.0274(2) Uani 1 1 d . . .
C41 C 0.16487(12) 0.55371(13) 0.12588(11) 0.0367(4) Uani 1 1 d . . .
H41A H 0.1361 0.5870 0.0804 0.055 Uiso 1 1 calc R . .
H41B H 0.1212 0.5258 0.1468 0.055 Uiso 1 1 calc R . .
H41C H 0.2020 0.5126 0.1100 0.055 Uiso 1 1 calc R . .
C42 C 0.21890(11) 0.60864(10) 0.18770(10) 0.0273(3) Uani 1 1 d . . .
H42A H 0.2648 0.6353 0.1676 0.033 Uiso 1 1 calc R . .
H42B H 0.1823 0.6524 0.2017 0.033 Uiso 1 1 calc R . .
C43 C 0.31194(10) 0.60652(10) 0.31538(9) 0.0241(3) Uani 1 1 d . . .
H43A H 0.2809 0.6558 0.3271 0.029 Uiso 1 1 calc R . .
H43B H 0.3633 0.6252 0.2983 0.029 Uiso 1 1 calc R . .
C44 C 0.34005(12) 0.55433(13) 0.38742(11) 0.0375(4) Uani 1 1 d . . .
H44A H 0.3697 0.5051 0.3753 0.056 Uiso 1 1 calc R . .
H44B H 0.2893 0.5378 0.4053 0.056 Uiso 1 1 calc R . .
H44C H 0.3795 0.5860 0.4286 0.056 Uiso 1 1 calc R . .

loop_
_atom_site_aniso_label
_atom_site_aniso_U_11
_atom_site_aniso_U_22
_atom_site_aniso_U_33
_atom_site_aniso_U_23
_atom_site_aniso_U_13
_atom_site_aniso_U_12
N1 0.0151(5) 0.0158(5) 0.0147(5) -0.0004(4) 0.0036(4) -0.0001(4)
N2 0.0138(5) 0.0121(4) 0.0162(5) 0.0009(4) 0.0029(4) 0.0003(4)
N3 0.0159(5) 0.0136(4) 0.0147(5) 0.0011(4) 0.0023(4) -0.0013(4)
N4 0.0150(5) 0.0144(5) 0.0159(5) 0.0014(4) 0.0015(4) -0.0018(4)
N5 0.0153(5) 0.0142(4) 0.0136(4) -0.0004(4) 0.0029(4) -0.0021(4)
N6 0.0146(5) 0.0145(5) 0.0146(5) 0.0002(4) 0.0026(4) 0.0000(4)
N7 0.0158(5) 0.0146(5) 0.0150(5) 0.0014(4) 0.0022(4) -0.0016(4)
N8 0.0158(5) 0.0129(4) 0.0149(5) 0.0007(4) 0.0038(4) 0.0003(4)
N9 0.0147(5) 0.0155(5) 0.0148(5) -0.0011(4) 0.0028(4) 0.0002(4)
N10 0.0178(5) 0.0160(5) 0.0143(5) -0.0004(4) 0.0040(4) 0.0005(4)
N11 0.0152(5) 0.0155(5) 0.0133(4) -0.0008(4) 0.0024(4) -0.0008(4)
N12 0.0143(5) 0.0141(5) 0.0164(5) 0.0007(4) 0.0021(4) -0.0012(4)
N13 0.0211(6) 0.0296(6) 0.0230(6) 0.0065(5) 0.0062(5) 0.0015(5)
N14 0.0156(5) 0.0170(5) 0.0238(5) -0.0009(4) 0.0045(4) -0.0004(4)
N15 0.0279(7) 0.0300(7) 0.0280(6) 0.0089(5) 0.0109(5) 0.0006(5)
N16 0.0203(6) 0.0254(6) 0.0268(6) 0.0044(5) 0.0071(5) 0.0011(5)
N17 0.0134(5) 0.0254(6) 0.0213(5) -0.0017(4) 0.0055(4) -0.0012(4)
N18 0.0242(6) 0.0332(7) 0.0318(7) 0.0103(6) 0.0106(5) -0.0016(5)
C1 0.0157(6) 0.0213(6) 0.0173(5) -0.0010(5) 0.0046(4) -0.0005(4)
C2 0.0148(6) 0.0256(6) 0.0199(6) -0.0014(5) 0.0029(5) 0.0024(5)
C3 0.0184(6) 0.0209(6) 0.0170(6) -0.0003(5) 0.0017(5) 0.0063(5)
C4 0.0181(6) 0.0168(5) 0.0170(5) 0.0015(4) 0.0038(4) 0.0026(4)
C5 0.0158(5) 0.0140(5) 0.0135(5) -0.0013(4) 0.0036(4) 0.0010(4)
C6 0.0173(6) 0.0136(5) 0.0138(5) 0.0013(4) 0.0025(4) -0.0001(4)
C7 0.0227(6) 0.0144(5) 0.0229(6) -0.0013(5) 0.0044(5) 0.0015(5)
C8 0.0307(7) 0.0129(5) 0.0260(7) -0.0019(5) 0.0030(6) -0.0018(5)
C9 0.0283(7) 0.0155(6) 0.0256(7) -0.0003(5) 0.0029(5) -0.0071(5)
C10 0.0194(6) 0.0177(6) 0.0187(6) 0.0009(5) 0.0024(5) -0.0047(5)
C11 0.0195(6) 0.0170(6) 0.0206(6) 0.0036(5) 0.0019(5) -0.0037(5)
C12 0.0267(7) 0.0175(6) 0.0262(7) 0.0012(5) 0.0017(5) -0.0069(5)
C13 0.0315(8) 0.0175(6) 0.0231(6) -0.0035(5) 0.0009(6) -0.0063(5)
C14 0.0246(7) 0.0182(6) 0.0183(6) -0.0030(5) 0.0029(5) -0.0042(5)
C15 0.0149(5) 0.0142(5) 0.0161(5) -0.0001(4) 0.0014(4) -0.0009(4)
C16 0.0158(5) 0.0135(5) 0.0147(5) -0.0009(4) 0.0029(4) 0.0005(4)
C17 0.0166(6) 0.0202(6) 0.0179(6) 0.0002(5) 0.0009(5) -0.0012(4)
C18 0.0223(6) 0.0220(6) 0.0165(6) 0.0015(5) -0.0011(5) 0.0014(5)
C19 0.0254(7) 0.0226(6) 0.0172(6) 0.0045(5) 0.0030(5) -0.0008(5)
C20 0.0187(6) 0.0183(6) 0.0177(6) 0.0024(5) 0.0041(5) -0.0010(5)
C21 0.0171(6) 0.0214(6) 0.0160(5) 0.0025(5) 0.0023(4) -0.0020(5)
C22 0.0222(6) 0.0237(6) 0.0163(6) 0.0047(5) 0.0020(5) -0.0005(5)
C23 0.0237(7) 0.0210(6) 0.0181(6) 0.0037(5) 0.0003(5) 0.0042(5)
C24 0.0186(6) 0.0184(6) 0.0171(6) 0.0005(5) 0.0022(5) 0.0034(5)
C25 0.0159(5) 0.0130(5) 0.0143(5) -0.0007(4) 0.0016(4) -0.0011(4)
C26 0.0149(5) 0.0150(5) 0.0140(5) -0.0016(4) 0.0008(4) 0.0006(4)
C27 0.0248(7) 0.0149(5) 0.0192(6) -0.0005(5) 0.0037(5) 0.0016(5)
C28 0.0272(7) 0.0177(6) 0.0209(6) -0.0049(5) 0.0031(5) 0.0045(5)
C29 0.0218(6) 0.0240(6) 0.0193(6) -0.0050(5) 0.0059(5) 0.0031(5)
C30 0.0185(6) 0.0210(6) 0.0167(5) -0.0019(5) 0.0050(5) 0.0003(5)
C31 0.0219(6) 0.0210(6) 0.0196(6) 0.0000(5) 0.0086(5) 0.0011(5)
C32 0.0316(8) 0.0243(7) 0.0216(6) -0.0039(5) 0.0123(6) 0.0010(6)
C33 0.0339(8) 0.0200(6) 0.0187(6) -0.0047(5) 0.0063(5) -0.0013(5)
C34 0.0238(6) 0.0180(6) 0.0187(6) -0.0027(5) 0.0044(5) -0.0028(5)
C35 0.0185(6) 0.0151(5) 0.0133(5) 0.0007(4) 0.0031(4) 0.0002(4)
C36 0.0165(6) 0.0128(5) 0.0154(5) 0.0006(4) 0.0017(4) -0.0016(4)
C37 0.0210(6) 0.0218(6) 0.0153(6) 0.0017(5) -0.0005(5) -0.0026(5)
C38 0.0199(6) 0.0219(6) 0.0217(6) 0.0035(5) -0.0042(5) -0.0040(5)
C39 0.0145(6) 0.0219(6) 0.0277(7) 0.0037(5) -0.0001(5) -0.0012(5)
C40 0.0149(6) 0.0181(6) 0.0226(6) 0.0016(5) 0.0037(5) -0.0012(4)
O1 0.0288(6) 0.0211(5) 0.0291(5) 0.0000(4) 0.0016(4) -0.0022(4)
C41 0.0293(8) 0.0506(11) 0.0280(8) 0.0008(7) 0.0033(6) -0.0082(7)
C42 0.0266(7) 0.0270(7) 0.0287(7) 0.0016(6) 0.0080(6) 0.0029(6)
C43 0.0191(6) 0.0256(7) 0.0278(7) -0.0023(6) 0.0059(5) -0.0027(5)
C44 0.0311(9) 0.0434(10) 0.0337(9) 0.0077(7) 0.0005(7) -0.0103(7)

loop_
_atom_type_symbol
_atom_type_description
_atom_type_scat_dispersion_real
_atom_type_scat_dispersion_imag
_atom_type_scat_source
C C 0.0033 0.0016 'International Tables Vol C Tables 4.2.6.8 and 6.1.1.4'
H H 0.0000 0.0000 'International Tables Vol C Tables 4.2.6.8 and 6.1.1.4'
O O 0.0106 0.0060 'International Tables Vol C Tables 4.2.6.8 and 6.1.1.4'
Cr Cr 0.3209 0.6236 'International Tables Vol C Tables 4.2.6.8 and 6.1.1.4'
N N 0.0061 0.0033 'International Tables Vol C Tables 4.2.6.8 and 6.1.1.4'

loop_
_geom_angle_atom_site_label_1
_geom_angle_atom_site_label_2
_geom_angle_atom_site_label_3
_geom_angle
N12 Cr1 N9 86.83(5)
N12 Cr1 Cr2 87.96(4)
N9 Cr1 Cr2 88.20(4)
N12 Cr1 N3 90.01(5)
N9 Cr1 N3 175.07(6)
Cr2 Cr1 N3 87.90(4)
N12 Cr1 N6 175.54(6)
N9 Cr1 N6 91.23(5)
Cr2 Cr1 N6 87.96(4)
N3 Cr1 N6 91.65(5)
N12 Cr1 N16 90.44(5)
N9 Cr1 N16 90.90(5)
Cr2 Cr1 N16 178.21(5)
N3 Cr1 N16 92.91(5)
N6 Cr1 N16 93.61(5)
N7 Cr1A N10 87.95(6)
N7 Cr1A N4 89.83(6)
N10 Cr1A N4 174.42(8)
N7 Cr1A N1 174.72(8)
N10 Cr1A N1 90.50(6)
N4 Cr1A N1 91.26(7)
N7 Cr1A Cr2A 87.59(6)
N10 Cr1A Cr2A 86.65(6)
N4 Cr1A Cr2A 88.14(6)
N1 Cr1A Cr2A 87.28(6)
N7 Cr1A N13 95.75(7)
N10 Cr1A N13 95.54(7)
N4 Cr1A N13 89.78(7)
N1 Cr1A N13 89.42(6)
Cr2A Cr1A N13 176.06(8)
N5 Cr2 N8 89.57(5)
N5 Cr2 N2 90.36(5)
N8 Cr2 N2 172.44(5)
N5 Cr2 N11 173.15(5)
N8 Cr2 N11 89.91(5)
N2 Cr2 N11 89.26(5)
N5 Cr2 Cr1 93.83(4)
N8 Cr2 Cr1 94.23(4)
N2 Cr2 Cr1 93.32(4)
N11 Cr2 Cr1 93.02(4)
N5 Cr2 Cr3 86.20(4)
N8 Cr2 Cr3 86.49(4)
N2 Cr2 Cr3 85.97(4)
N11 Cr2 Cr3 86.96(4)
Cr1 Cr2 Cr3 179.28(4)
N2 Cr2A N11 90.36(5)
N2 Cr2A N8 173.14(6)
N11 Cr2A N8 90.49(5)
N2 Cr2A N5 89.79(5)
N11 Cr2A N5 172.58(6)
N8 Cr2A N5 88.50(5)
N2 Cr2A Cr1A 94.03(6)
N11 Cr2A Cr1A 94.88(6)
N8 Cr2A Cr1A 92.68(5)
N5 Cr2A Cr1A 92.51(5)
N2 Cr2A Cr3A 86.63(5)
N11 Cr2A Cr3A 87.04(5)
N8 Cr2A Cr3A 86.61(5)
N5 Cr2A Cr3A 85.56(5)
Cr1A Cr2A Cr3A 177.96(6)
N10 Cr3 N1 90.85(5)
N10 Cr3 N7 86.90(5)
N1 Cr3 N7 167.21(6)
N10 Cr3 N4 166.70(6)
N1 Cr3 N4 91.12(5)
N7 Cr3 N4 88.28(5)
N10 Cr3 N13 99.84(6)
N1 Cr3 N13 93.77(5)
N7 Cr3 N13 99.02(6)
N4 Cr3 N13 93.16(6)
N10 Cr3 Cr2 83.86(4)
N1 Cr3 Cr2 84.02(4)
N7 Cr3 Cr2 83.22(4)
N4 Cr3 Cr2 83.26(4)
N13 Cr3 Cr2 175.74(5)
N16 Cr3A N9 95.65(6)
N16 Cr3A N12 94.32(6)
N9 Cr3A N12 86.30(6)
N16 Cr3A N6 98.50(6)
N9 Cr3A N6 91.40(6)
N12 Cr3A N6 167.14(7)
N16 Cr3A N3 96.81(6)
N9 Cr3A N3 166.85(7)
N12 Cr3A N3 88.57(6)
N6 Cr3A N3 90.92(6)
N16 Cr3A Cr2A 177.01(7)
N9 Cr3A Cr2A 84.63(5)
N12 Cr3A Cr2A 82.73(5)
N6 Cr3A Cr2A 84.46(5)
N3 Cr3A Cr2A 82.71(5)
C1 N1 C5 118.77(11)
C1 N1 Cr3 118.21(9)
C5 N1 Cr3 122.99(9)
C1 N1 Cr1A 121.74(9)
C5 N1 Cr1A 119.38(9)
C6 N2 C5 122.72(11)
C6 N2 Cr2A 120.92(9)
C5 N2 Cr2A 116.17(8)
C6 N2 Cr2 115.44(8)
C5 N2 Cr2 121.84(8)
C10 N3 C6 118.84(11)
C10 N3 Cr1 122.01(9)
C6 N3 Cr1 118.95(8)
C10 N3 Cr3A 118.32(9)
C6 N3 Cr3A 122.79(9)
C11 N4 C15 118.80(11)
C11 N4 Cr1A 121.28(10)
C15 N4 Cr1A 119.62(9)
C11 N4 Cr3 118.08(9)
C15 N4 Cr3 122.99(9)
C16 N5 C15 122.74(11)
C16 N5 Cr2 115.81(8)
C15 N5 Cr2 121.38(9)
C16 N5 Cr2A 121.71(9)
C15 N5 Cr2A 115.54(9)
C20 N6 C16 118.71(11)
C20 N6 Cr3A 118.55(9)
C16 N6 Cr3A 122.73(9)
C20 N6 Cr1 122.39(9)
C16 N6 Cr1 118.80(9)
C21 N7 C25 119.15(11)
C21 N7 Cr1A 120.66(10)
C25 N7 Cr1A 120.08(9)
C21 N7 Cr3 117.05(9)
C25 N7 Cr3 123.75(9)
C25 N8 C26 122.95(11)
C25 N8 Cr2 121.37(9)
C26 N8 Cr2 115.50(8)
C25 N8 Cr2A 114.86(9)
C26 N8 Cr2A 122.17(9)
C30 N9 C26 119.11(11)
C30 N9 Cr3A 117.27(9)
C26 N9 Cr3A 123.55(9)
C30 N9 Cr1 121.59(9)
C26 N9 Cr1 119.28(9)
C31 N10 C35 118.81(11)
C31 N10 Cr1A 120.50(10)
C35 N10 Cr1A 120.67(9)
C31 N10 Cr3 116.60(9)
C35 N10 Cr3 124.55(9)
C36 N11 C35 123.34(11)
C36 N11 Cr2A 121.12(9)
C35 N11 Cr2A 115.28(9)
C36 N11 Cr2 114.90(8)
C35 N11 Cr2 121.72(9)
C40 N12 C36 119.78(11)
C40 N12 Cr1 120.38(9)
C36 N12 Cr1 119.72(9)
C40 N12 Cr3A 116.31(9)
C36 N12 Cr3A 123.86(9)
N14 N13 Cr3 138.27(11)
N14 N13 Cr1A 138.02(11)
N15 N14 N13 179.93(18)
N17 N16 Cr3A 131.91(11)
N17 N16 Cr1 131.90(11)
N18 N17 N16 179.66(16)
N1 C1 C2 123.48(13)
N1 C1 H1 118.3
C2 C1 H1 118.3
C1 C2 C3 118.11(12)
C1 C2 H2 120.9
C3 C2 H2 120.9
C4 C3 C2 119.58(12)
C4 C3 H3 120.2
C2 C3 H3 120.2
C3 C4 C5 119.89(12)
C3 C4 H4 120.1
C5 C4 H4 120.1
N1 C5 N2 115.47(11)
N1 C5 C4 120.15(12)
N2 C5 C4 124.23(12)
N3 C6 N2 114.42(11)
N3 C6 C7 120.02(12)
N2 C6 C7 125.31(12)
C8 C7 C6 119.83(13)
C8 C7 H7 120.1
C6 C7 H7 120.1
C7 C8 C9 119.54(13)
C7 C8 H8 120.2
C9 C8 H8 120.2
C10 C9 C8 118.27(13)
C10 C9 H9 120.9
C8 C9 H9 120.9
N3 C10 C9 123.45(13)
N3 C10 H10 118.3
C9 C10 H10 118.3
N4 C11 C12 123.66(13)
N4 C11 H11 118.2
C12 C11 H11 118.2
C11 C12 C13 117.97(13)
C11 C12 H12 121.0
C13 C12 H12 121.0
C14 C13 C12 119.41(13)
C14 C13 H13 120.3
C12 C13 H13 120.3
C13 C14 C15 120.27(13)
C13 C14 H14 119.9
C15 C14 H14 119.9
N4 C15 N5 115.22(11)
N4 C15 C14 119.86(12)
N5 C15 C14 124.74(12)
N6 C16 N5 114.68(11)
N6 C16 C17 119.90(12)
N5 C16 C17 125.21(12)
C18 C17 C16 119.96(13)
C18 C17 H17 120.0
C16 C17 H17 120.0
C17 C18 C19 119.83(13)
C17 C18 H18 120.1
C19 C18 H18 120.1
C20 C19 C18 117.79(13)
C20 C19 H19 121.1
C18 C19 H19 121.1
N6 C20 C19 123.76(13)
N6 C20 H20 118.1
C19 C20 H20 118.1
N7 C21 C22 123.54(13)
N7 C21 H21 118.2
C22 C21 H21 118.2
C21 C22 C23 117.65(13)
C21 C22 H22 121.2
C23 C22 H22 121.2
C24 C23 C22 119.96(13)
C24 C23 H23 120.0
C22 C23 H23 120.0
C23 C24 C25 120.05(13)
C23 C24 H24 120.0
C25 C24 H24 120.0
N7 C25 N8 115.08(11)
N7 C25 C24 119.52(11)
N8 C25 C24 125.20(12)
N9 C26 N8 115.11(11)
N9 C26 C27 119.74(12)
N8 C26 C27 125.03(12)
C28 C27 C26 119.93(13)
C28 C27 H27 120.0
C26 C27 H27 120.0
C27 C28 C29 119.95(13)
C27 C28 H28 120.0
C29 C28 H28 120.0
C30 C29 C28 117.67(13)
C30 C29 H29 121.2
C28 C29 H29 121.2
N9 C30 C29 123.47(13)
N9 C30 H30 118.3
C29 C30 H30 118.3
N10 C31 C32 123.45(13)
N10 C31 H31 118.3
C32 C31 H31 118.3
C31 C32 C33 117.97(13)
C31 C32 H32 121.0
C33 C32 H32 121.0
C34 C33 C32 119.96(13)
C34 C33 H33 120.0
C32 C33 H33 120.0
C33 C34 C35 119.74(13)
C33 C34 H34 120.1
C35 C34 H34 120.1
N10 C35 N11 115.38(11)
N10 C35 C34 119.88(12)
N11 C35 C34 124.66(12)
N12 C36 N11 114.29(11)
N12 C36 C37 118.80(12)
N11 C36 C37 126.70(12)
C38 C37 C36 120.03(13)
C38 C37 H37 120.0
C36 C37 H37 120.0
C37 C38 C39 120.31(13)
C37 C38 H38 119.8
C39 C38 H38 119.8
C40 C39 C38 117.47(13)
C40 C39 H39 121.3
C38 C39 H39 121.3
N12 C40 C39 123.38(13)
N12 C40 H40 118.3
C39 C40 H40 118.3
C43 O1 C42 112.95(12)
C42 C41 H41A 109.5
C42 C41 H41B 109.5
H41A C41 H41B 109.5
C42 C41 H41C 109.5
H41A C41 H41C 109.5
H41B C41 H41C 109.5
O1 C42 C41 108.96(14)
O1 C42 H42A 109.9
C41 C42 H42A 109.9
O1 C42 H42B 109.9
C41 C42 H42B 109.9
H42A C42 H42B 108.3
O1 C43 C44 109.69(13)
O1 C43 H43A 109.7
C44 C43 H43A 109.7
O1 C43 H43B 109.7
C44 C43 H43B 109.7
H43A C43 H43B 108.2
C43 C44 H44A 109.5
C43 C44 H44B 109.5
H44A C44 H44B 109.5
C43 C44 H44C 109.5
H44A C44 H44C 109.5
H44B C44 H44C 109.5

loop_
_geom_bond_atom_site_label_1
_geom_bond_atom_site_label_2
_geom_bond_distance
Cr1 N12 2.0776(13)
Cr1 N9 2.1008(13)
Cr1 Cr2 2.1015(9)
Cr1 N3 2.1051(13)
Cr1 N6 2.1096(13)
Cr1 N16 2.2507(14)
Cr1A N7 2.0806(17)
Cr1A N10 2.1059(17)
Cr1A N4 2.1071(17)
Cr1A N1 2.1313(17)
Cr1A Cr2A 2.1592(15)
Cr1A N13 2.2784(18)
Cr2 N5 2.0248(12)
Cr2 N8 2.0318(11)
Cr2 N2 2.0339(11)
Cr2 N11 2.0533(12)
Cr2 Cr3 2.5534(9)
Cr2A N2 2.0240(13)
Cr2A N11 2.0243(13)
Cr2A N8 2.0402(13)
Cr2A N5 2.0551(13)
Cr2A Cr3A 2.5157(14)
Cr3 N10 2.1087(13)
Cr3 N1 2.1158(13)
Cr3 N7 2.1180(13)
Cr3 N4 2.1279(13)
Cr3 N13 2.1366(15)
Cr3A N16 2.0905(17)
Cr3A N9 2.0965(15)
Cr3A N12 2.1029(15)
Cr3A N6 2.1076(15)
Cr3A N3 2.1334(15)
N1 C1 1.3535(17)
N1 C5 1.3629(16)
N2 C6 1.3689(16)
N2 C5 1.3710(16)
N3 C10 1.3551(16)
N3 C6 1.3628(17)
N4 C11 1.3564(16)
N4 C15 1.3616(17)
N5 C16 1.3691(16)
N5 C15 1.3707(16)
N6 C20 1.3518(16)
N6 C16 1.3638(16)
N7 C21 1.3561(16)
N7 C25 1.3637(17)
N8 C25 1.3702(16)
N8 C26 1.3720(16)
N9 C30 1.3562(17)
N9 C26 1.3604(16)
N10 C31 1.3555(17)
N10 C35 1.3656(17)
N11 C36 1.3704(17)
N11 C35 1.3762(16)
N12 C40 1.3516(17)
N12 C36 1.3646(17)
N13 N14 1.1825(17)
N14 N15 1.1609(18)
N16 N17 1.1806(18)
N17 N18 1.1695(18)
C1 C2 1.3765(19)
C1 H1 0.9500
C2 C3 1.394(2)
C2 H2 0.9500
C3 C4 1.3778(19)
C3 H3 0.9500
C4 C5 1.4106(17)
C4 H4 0.9500
C6 C7 1.4142(18)
C7 C8 1.379(2)
C7 H7 0.9500
C8 C9 1.394(2)
C8 H8 0.9500
C9 C10 1.373(2)
C9 H9 0.9500
C10 H10 0.9500
C11 C12 1.374(2)
C11 H11 0.9500
C12 C13 1.401(2)
C12 H12 0.9500
C13 C14 1.3735(19)
C13 H13 0.9500
C14 C15 1.4151(18)
C14 H14 0.9500
C16 C17 1.4124(18)
C17 C18 1.3753(19)
C17 H17 0.9500
C18 C19 1.391(2)
C18 H18 0.9500
C19 C20 1.3776(19)
C19 H19 0.9500
C20 H20 0.9500
C21 C22 1.3755(19)
C21 H21 0.9500
C22 C23 1.395(2)
C22 H22 0.9500
C23 C24 1.3771(19)
C23 H23 0.9500
C24 C25 1.4127(18)
C24 H24 0.9500
C26 C27 1.4140(18)
C27 C28 1.375(2)
C27 H27 0.9500
C28 C29 1.396(2)
C28 H28 0.9500
C29 C30 1.3771(19)
C29 H29 0.9500
C30 H30 0.9500
C31 C32 1.376(2)
C31 H31 0.9500
C32 C33 1.389(2)
C32 H32 0.9500
C33 C34 1.378(2)
C33 H33 0.9500
C34 C35 1.4108(18)
C34 H34 0.9500
C36 C37 1.4180(18)
C37 C38 1.374(2)
C37 H37 0.9500
C38 C39 1.394(2)
C38 H38 0.9500
C39 C40 1.3754(19)
C39 H39 0.9500
C40 H40 0.9500
O1 C43 1.4154(18)
O1 C42 1.4251(19)
C41 C42 1.502(2)
C41 H41A 0.9800
C41 H41B 0.9800
C41 H41C 0.9800
C42 H42A 0.9900
C42 H42B 0.9900
C43 C44 1.500(2)
C43 H43A 0.9900
C43 H43B 0.9900
C44 H44A 0.9800
C44 H44B 0.9800
C44 H44C 0.9800

loop_
_geom_torsion_atom_site_label_1
_geom_torsion_atom_site_label_2
_geom_torsion_atom_site_label_3
_geom_torsion_atom_site_label_4
_geom_torsion
N12 Cr1 Cr2 N5 -156.31(5)
N9 Cr1 Cr2 N5 -69.42(5)
N3 Cr1 Cr2 N5 113.60(5)
N6 Cr1 Cr2 N5 21.87(5)
N12 Cr1 Cr2 N8 -66.46(5)
N9 Cr1 Cr2 N8 20.43(5)
N3 Cr1 Cr2 N8 -156.55(5)
N6 Cr1 Cr2 N8 111.73(5)
N12 Cr1 Cr2 N2 113.10(5)
N9 Cr1 Cr2 N2 -160.00(5)
N3 Cr1 Cr2 N2 23.02(5)
N6 Cr1 Cr2 N2 -68.71(5)
N12 Cr1 Cr2 N11 23.67(5)
N9 Cr1 Cr2 N11 110.56(5)
N3 Cr1 Cr2 N11 -66.42(5)
N6 Cr1 Cr2 N11 -158.14(5)
N7 Cr1A Cr2A N2 -159.31(6)
N10 Cr1A Cr2A N2 -71.23(6)
N4 Cr1A Cr2A N2 110.78(6)
N1 Cr1A Cr2A N2 19.43(6)
N7 Cr1A Cr2A N11 -68.61(6)
N10 Cr1A Cr2A N11 19.48(6)
N4 Cr1A Cr2A N11 -158.52(6)
N1 Cr1A Cr2A N11 110.13(6)
N7 Cr1A Cr2A N8 22.11(6)
N10 Cr1A Cr2A N8 110.20(6)
N4 Cr1A Cr2A N8 -67.80(6)
N1 Cr1A Cr2A N8 -159.15(6)
N7 Cr1A Cr2A N5 110.73(6)
N10 Cr1A Cr2A N5 -161.19(6)
N4 Cr1A Cr2A N5 20.82(6)
N1 Cr1A Cr2A N5 -70.53(6)
N5 Cr2 Cr3 N10 -161.60(5)
N8 Cr2 Cr3 N10 108.60(5)
N2 Cr2 Cr3 N10 -70.96(5)
N11 Cr2 Cr3 N10 18.51(5)
N5 Cr2 Cr3 N1 -70.09(5)
N8 Cr2 Cr3 N1 -159.90(5)
N2 Cr2 Cr3 N1 20.54(5)
N11 Cr2 Cr3 N1 110.01(5)
N5 Cr2 Cr3 N7 110.81(5)
N8 Cr2 Cr3 N7 21.00(5)
N2 Cr2 Cr3 N7 -158.56(5)
N11 Cr2 Cr3 N7 -69.09(5)
N5 Cr2 Cr3 N4 21.75(5)
N8 Cr2 Cr3 N4 -68.06(5)
N2 Cr2 Cr3 N4 112.38(5)
N11 Cr2 Cr3 N4 -158.15(5)
N11 Cr2A Cr3A N9 109.98(6)
N8 Cr2A Cr3A N9 19.31(5)
N5 Cr2A Cr3A N9 -69.44(5)
N2 Cr2A Cr3A N12 113.57(5)
N11 Cr2A Cr3A N12 23.04(5)
N8 Cr2A Cr3A N12 -67.62(5)
N5 Cr2A Cr3A N12 -156.38(5)
N2 Cr2A Cr3A N6 -67.55(5)
N11 Cr2A Cr3A N6 -158.08(5)
N8 Cr2A Cr3A N6 111.25(5)
N5 Cr2A Cr3A N6 22.49(5)
N2 Cr2A Cr3A N3 24.09(5)
N11 Cr2A Cr3A N3 -66.44(5)
N8 Cr2A Cr3A N3 -157.10(5)
N5 Cr2A Cr3A N3 114.14(5)
N10 Cr3 N1 C1 -116.71(10)
N7 Cr3 N1 C1 163.6(2)
N4 Cr3 N1 C1 76.45(10)
N13 Cr3 N1 C1 -16.79(11)
Cr2 Cr3 N1 C1 159.55(10)
N10 Cr3 N1 C5 65.51(10)
N7 Cr3 N1 C5 -14.2(3)
N4 Cr3 N1 C5 -101.33(10)
N13 Cr3 N1 C5 165.43(10)
Cr2 Cr3 N1 C5 -18.22(10)
N10 Cr3 N1 Cr1A 87.0(8)
N7 Cr3 N1 Cr1A 7.3(7)
N4 Cr3 N1 Cr1A -79.9(8)
N13 Cr3 N1 Cr1A -173.1(8)
Cr2 Cr3 N1 Cr1A 3.3(8)
N10 Cr1A N1 C1 -113.68(11)
N4 Cr1A N1 C1 71.61(11)
Cr2A Cr1A N1 C1 159.69(10)
N13 Cr1A N1 C1 -18.15(12)
N10 Cr1A N1 C5 70.30(10)
N4 Cr1A N1 C5 -104.41(10)
Cr2A Cr1A N1 C5 -16.33(10)
N13 Cr1A N1 C5 165.83(10)
N10 Cr1A N1 Cr3 -89.1(8)
N4 Cr1A N1 Cr3 96.2(8)
Cr2A Cr1A N1 Cr3 -175.7(8)
N13 Cr1A N1 Cr3 6.5(8)
N11 Cr2A N2 C6 51.20(10)
N5 Cr2A N2 C6 -121.39(10)
Cr1A Cr2A N2 C6 146.11(10)
Cr3A Cr2A N2 C6 -35.82(10)
N11 Cr2A N2 C5 -123.97(9)
N5 Cr2A N2 C5 63.45(10)
Cr1A Cr2A N2 C5 -29.05(10)
Cr3A Cr2A N2 C5 149.02(9)
N11 Cr2A N2 Cr2 93.0(3)
N5 Cr2A N2 Cr2 -79.6(3)
Cr1A Cr2A N2 Cr2 -172.1(3)
Cr3A Cr2A N2 Cr2 5.9(2)
N5 Cr2 N2 C6 -126.02(9)
N11 Cr2 N2 C6 60.82(9)
Cr1 Cr2 N2 C6 -32.16(9)
Cr3 Cr2 N2 C6 147.82(9)
N5 Cr2 N2 C5 53.84(10)
N11 Cr2 N2 C5 -119.33(10)
Cr1 Cr2 N2 C5 147.69(9)
Cr3 Cr2 N2 C5 -32.33(10)
N5 Cr2 N2 Cr2A 93.2(3)
N11 Cr2 N2 Cr2A -79.9(3)
Cr1 Cr2 N2 Cr2A -172.9(3)
Cr3 Cr2 N2 Cr2A 7.1(2)
N12 Cr1 N3 C10 64.99(11)
Cr2 Cr1 N3 C10 152.94(10)
N6 Cr1 N3 C10 -119.16(10)
N16 Cr1 N3 C10 -25.46(11)
N12 Cr1 N3 C6 -109.68(10)
Cr2 Cr1 N3 C6 -21.73(9)
N6 Cr1 N3 C6 66.17(10)
N16 Cr1 N3 C6 159.87(10)
N12 Cr1 N3 Cr3A 96.9(6)
Cr2 Cr1 N3 Cr3A -175.2(7)
N6 Cr1 N3 Cr3A -87.3(6)
N16 Cr1 N3 Cr3A 6.4(6)
N16 Cr3A N3 C10 -23.63(11)
N9 Cr3A N3 C10 137.5(3)
N12 Cr3A N3 C10 70.56(10)
N6 Cr3A N3 C10 -122.29(10)
Cr2A Cr3A N3 C10 153.41(10)
N16 Cr3A N3 C6 159.23(10)
N9 Cr3A N3 C6 -39.6(4)
N12 Cr3A N3 C6 -106.59(10)
N6 Cr3A N3 C6 60.56(11)
Cr2A Cr3A N3 C6 -23.74(10)
N16 Cr3A N3 Cr1 -173.0(7)
N9 Cr3A N3 Cr1 -11.9(4)
N12 Cr3A N3 Cr1 -78.9(6)
N6 Cr3A N3 Cr1 88.3(6)
Cr2A Cr3A N3 Cr1 4.0(6)
N7 Cr1A N4 C11 68.45(11)
N1 Cr1A N4 C11 -116.72(11)
Cr2A Cr1A N4 C11 156.04(10)
N13 Cr1A N4 C11 -27.30(12)
N7 Cr1A N4 C15 -105.14(10)
N1 Cr1A N4 C15 69.69(11)
Cr2A Cr1A N4 C15 -17.55(11)
N13 Cr1A N4 C15 159.11(10)
N7 Cr1A N4 Cr3 103.2(8)
N1 Cr1A N4 Cr3 -82.0(8)
Cr2A Cr1A N4 Cr3 -169.2(8)
N13 Cr1A N4 Cr3 7.4(8)
N10 Cr3 N4 C11 142.2(2)
N1 Cr3 N4 C11 -119.40(10)
N7 Cr3 N4 C11 73.38(10)
N13 Cr3 N4 C11 -25.56(11)
Cr2 Cr3 N4 C11 156.76(10)
N10 Cr3 N4 C15 -33.8(3)
N1 Cr3 N4 C15 64.65(11)
N7 Cr3 N4 C15 -102.58(10)
N13 Cr3 N4 C15 158.48(10)
Cr2 Cr3 N4 C15 -19.20(10)
N10 Cr3 N4 Cr1A -4.3(7)
N1 Cr3 N4 Cr1A 94.1(8)
N7 Cr3 N4 Cr1A -73.1(8)
N13 Cr3 N4 Cr1A -172.1(8)
Cr2 Cr3 N4 Cr1A 10.3(8)
N8 Cr2 N5 C16 -124.64(9)
N2 Cr2 N5 C16 62.92(9)
Cr1 Cr2 N5 C16 -30.43(9)
Cr3 Cr2 N5 C16 148.85(9)
N8 Cr2 N5 C15 52.17(10)
N2 Cr2 N5 C15 -120.27(10)
Cr1 Cr2 N5 C15 146.38(10)
Cr3 Cr2 N5 C15 -34.34(10)
N8 Cr2 N5 Cr2A 88.3(3)
N2 Cr2 N5 Cr2A -84.2(3)
Cr1 Cr2 N5 Cr2A -177.5(3)
Cr3 Cr2 N5 Cr2A 1.8(2)
N2 Cr2A N5 C16 53.55(11)
N8 Cr2A N5 C16 -119.80(10)
Cr1A Cr2A N5 C16 147.58(10)
Cr3A Cr2A N5 C16 -33.08(10)
N2 Cr2A N5 C15 -125.23(10)
N8 Cr2A N5 C15 61.42(10)
Cr1A Cr2A N5 C15 -31.20(10)
Cr3A Cr2A N5 C15 148.13(9)
N2 Cr2A N5 Cr2 88.7(3)
N8 Cr2A N5 Cr2 -84.7(3)
Cr1A Cr2A N5 Cr2 -177.3(3)
Cr3A Cr2A N5 Cr2 2.0(2)
N16 Cr3A N6 C20 -23.48(12)
N9 Cr3A N6 C20 -119.40(10)
N12 Cr3A N6 C20 161.2(3)
N3 Cr3A N6 C20 73.55(11)
Cr2A Cr3A N6 C20 156.13(10)
N16 Cr3A N6 C16 157.72(10)
N9 Cr3A N6 C16 61.80(11)
N12 Cr3A N6 C16 -17.6(4)
N3 Cr3A N6 C16 -105.25(10)
Cr2A Cr3A N6 C16 -22.67(10)
N16 Cr3A N6 Cr1 -174.8(6)
N9 Cr3A N6 Cr1 89.3(6)
N12 Cr3A N6 Cr1 9.8(4)
N3 Cr3A N6 Cr1 -77.8(6)
Cr2A Cr3A N6 Cr1 4.8(6)
N9 Cr1 N6 C20 -116.14(11)
Cr2 Cr1 N6 C20 155.70(10)
N3 Cr1 N6 C20 67.86(11)
N16 Cr1 N6 C20 -25.16(11)
N9 Cr1 N6 C16 67.51(10)
Cr2 Cr1 N6 C16 -20.64(9)
N3 Cr1 N6 C16 -108.48(10)
N16 Cr1 N6 C16 158.49(10)
N9 Cr1 N6 Cr3A -86.2(6)
Cr2 Cr1 N6 Cr3A -174.4(6)
N3 Cr1 N6 Cr3A 97.8(6)
N16 Cr1 N6 Cr3A 4.8(6)
N10 Cr1A N7 C21 70.03(11)
N4 Cr1A N7 C21 -115.09(11)
Cr2A Cr1A N7 C21 156.76(10)
N13 Cr1A N7 C21 -25.33(12)
N10 Cr1A N7 C25 -106.14(10)
N4 Cr1A N7 C25 68.75(11)
Cr2A Cr1A N7 C25 -19.40(11)
N13 Cr1A N7 C25 158.50(10)
N10 Cr1A N7 Cr3 88.6(8)
N4 Cr1A N7 Cr3 -96.5(8)
Cr2A Cr1A N7 Cr3 175.4(9)
N13 Cr1A N7 Cr3 -6.7(8)
N10 Cr3 N7 C21 74.30(10)
N1 Cr3 N7 C21 154.4(2)
N4 Cr3 N7 C21 -118.10(10)
N13 Cr3 N7 C21 -25.18(11)
Cr2 Cr3 N7 C21 158.48(10)
N10 Cr3 N7 C25 -103.13(10)
N1 Cr3 N7 C25 -23.0(3)
N4 Cr3 N7 C25 64.46(10)
N13 Cr3 N7 C25 157.39(10)
Cr2 Cr3 N7 C25 -18.96(10)
N10 Cr3 N7 Cr1A -87.7(8)
N1 Cr3 N7 Cr1A -7.6(7)
N4 Cr3 N7 Cr1A 79.9(8)
N13 Cr3 N7 Cr1A 172.8(9)
Cr2 Cr3 N7 Cr1A -3.6(8)
N5 Cr2 N8 C25 -119.05(10)
N11 Cr2 N8 C25 54.13(10)
Cr1 Cr2 N8 C25 147.15(10)
Cr3 Cr2 N8 C25 -32.83(10)
N5 Cr2 N8 C26 65.73(9)
N11 Cr2 N8 C26 -121.10(9)
Cr1 Cr2 N8 C26 -28.08(9)
Cr3 Cr2 N8 C26 151.94(9)
N5 Cr2 N8 Cr2A -93.3(3)
N11 Cr2 N8 Cr2A 79.9(3)
Cr1 Cr2 N8 Cr2A 172.9(3)
Cr3 Cr2 N8 Cr2A -7.1(2)
N11 Cr2A N8 C25 62.91(10)
N5 Cr2A N8 C25 -124.44(9)
Cr1A Cr2A N8 C25 -32.00(10)
Cr3A Cr2A N8 C25 149.92(9)
N11 Cr2A N8 C26 -115.40(10)
N5 Cr2A N8 C26 57.25(10)
Cr1A Cr2A N8 C26 149.69(10)
Cr3A Cr2A N8 C26 -28.39(10)
N11 Cr2A N8 Cr2 -92.9(3)
N5 Cr2A N8 Cr2 79.7(3)
Cr1A Cr2A N8 Cr2 172.2(3)
Cr3A Cr2A N8 Cr2 -5.9(2)
N16 Cr3A N9 C30 -19.26(11)
N12 Cr3A N9 C30 -113.24(10)
N6 Cr3A N9 C30 79.42(11)
N3 Cr3A N9 C30 179.5(3)
Cr2A Cr3A N9 C30 163.73(10)
N16 Cr3A N9 C26 157.77(10)
N12 Cr3A N9 C26 63.79(11)
N6 Cr3A N9 C26 -103.55(11)
N3 Cr3A N9 C26 -3.4(4)
Cr2A Cr3A N9 C26 -19.24(11)
N16 Cr3A N9 Cr1 172.8(7)
N12 Cr3A N9 Cr1 78.8(6)
N6 Cr3A N9 Cr1 -88.5(6)
N3 Cr3A N9 Cr1 11.6(4)
Cr2A Cr3A N9 Cr1 -4.2(6)
N12 Cr1 N9 C30 -109.64(11)
Cr2 Cr1 N9 C30 162.30(10)
N6 Cr1 N9 C30 74.38(11)
N16 Cr1 N9 C30 -19.25(11)
N12 Cr1 N9 C26 68.61(10)
Cr2 Cr1 N9 C26 -19.44(10)
N6 Cr1 N9 C26 -107.37(10)
N16 Cr1 N9 C26 159.01(10)
N12 Cr1 N9 Cr3A -97.0(6)
Cr2 Cr1 N9 Cr3A 174.9(6)
N6 Cr1 N9 Cr3A 87.0(6)
N16 Cr1 N9 Cr3A -6.6(6)
N7 Cr1A N10 C31 -108.48(11)
N1 Cr1A N10 C31 76.57(11)
Cr2A Cr1A N10 C31 163.82(10)
N13 Cr1A N10 C31 -12.90(12)
N7 Cr1A N10 C35 69.78(11)
N1 Cr1A N10 C35 -105.17(10)
Cr2A Cr1A N10 C35 -17.92(11)
N13 Cr1A N10 C35 165.36(10)
N7 Cr1A N10 Cr3 -103.2(8)
N1 Cr1A N10 Cr3 81.9(8)
Cr2A Cr1A N10 Cr3 169.1(8)
N13 Cr1A N10 Cr3 -7.6(8)
N1 Cr3 N10 C31 80.67(10)
N7 Cr3 N10 C31 -111.92(10)
N4 Cr3 N10 C31 179.1(2)
N13 Cr3 N10 C31 -13.30(11)
Cr2 Cr3 N10 C31 164.56(10)
N1 Cr3 N10 C35 -101.57(11)
N7 Cr3 N10 C35 65.83(11)
N4 Cr3 N10 C35 -3.1(3)
N13 Cr3 N10 C35 164.46(10)
Cr2 Cr3 N10 C35 -17.68(10)
N1 Cr3 N10 Cr1A -94.2(8)
N7 Cr3 N10 Cr1A 73.2(8)
N4 Cr3 N10 Cr1A 4.3(7)
N13 Cr3 N10 Cr1A 171.8(8)
Cr2 Cr3 N10 Cr1A -10.3(8)
N2 Cr2A N11 C36 -118.97(10)
N8 Cr2A N11 C36 54.22(10)
Cr1A Cr2A N11 C36 146.96(10)
Cr3A Cr2A N11 C36 -32.36(10)
N2 Cr2A N11 C35 66.80(10)
N8 Cr2A N11 C35 -120.01(9)
Cr1A Cr2A N11 C35 -27.27(10)
Cr3A Cr2A N11 C35 153.41(9)
N2 Cr2A N11 Cr2 -88.7(3)
N8 Cr2A N11 Cr2 84.5(3)
Cr1A Cr2A N11 Cr2 177.3(3)
Cr3A Cr2A N11 Cr2 -2.0(2)
N8 Cr2 N11 C36 63.26(9)
N2 Cr2 N11 C36 -124.25(9)
Cr1 Cr2 N11 C36 -30.97(9)
Cr3 Cr2 N11 C36 149.75(9)
N8 Cr2 N11 C35 -114.49(10)
N2 Cr2 N11 C35 58.00(10)
Cr1 Cr2 N11 C35 151.28(10)
Cr3 Cr2 N11 C35 -28.00(10)
N8 Cr2 N11 Cr2A -88.3(3)
N2 Cr2 N11 Cr2A 84.2(3)
Cr1 Cr2 N11 Cr2A 177.5(3)
Cr3 Cr2 N11 Cr2A -1.8(2)
N9 Cr1 N12 C40 63.17(10)
Cr2 Cr1 N12 C40 151.48(10)
N3 Cr1 N12 C40 -120.63(10)
N16 Cr1 N12 C40 -27.71(11)
N9 Cr1 N12 C36 -112.80(10)
Cr2 Cr1 N12 C36 -24.49(9)
N3 Cr1 N12 C36 63.41(10)
N16 Cr1 N12 C36 156.32(10)
N9 Cr1 N12 Cr3A 85.9(6)
Cr2 Cr1 N12 Cr3A 174.2(6)
N3 Cr1 N12 Cr3A -97.9(6)
N16 Cr1 N12 Cr3A -5.0(6)
N16 Cr3A N12 C40 -27.22(11)
N9 Cr3A N12 C40 68.18(10)
N6 Cr3A N12 C40 148.2(3)
N3 Cr3A N12 C40 -123.94(10)
Cr2A Cr3A N12 C40 153.23(9)
N16 Cr3A N12 C36 155.03(10)
N9 Cr3A N12 C36 -109.57(10)
N6 Cr3A N12 C36 -29.6(4)
N3 Cr3A N12 C36 58.31(11)
Cr2A Cr3A N12 C36 -24.52(10)
N16 Cr3A N12 Cr1 174.6(6)
N9 Cr3A N12 Cr1 -90.0(6)
N6 Cr3A N12 Cr1 -10.0(4)
N3 Cr3A N12 Cr1 77.9(6)
Cr2A Cr3A N12 Cr1 -5.0(6)
N10 Cr3 N13 N14 -61.50(18)
N1 Cr3 N13 N14 -153.02(17)
N7 Cr3 N13 N14 26.89(18)
N4 Cr3 N13 N14 115.65(17)
N10 Cr3 N13 Cr1A -129(5)
N1 Cr3 N13 Cr1A 139(5)
N7 Cr3 N13 Cr1A -41(5)
N4 Cr3 N13 Cr1A 48(5)
N7 Cr1A N13 N14 25.69(19)
N10 Cr1A N13 N14 -62.80(18)
N4 Cr1A N13 N14 115.49(17)
N1 Cr1A N13 N14 -153.24(17)
N7 Cr1A N13 Cr3 139(5)
N10 Cr1A N13 Cr3 50(5)
N4 Cr1A N13 Cr3 -132(5)
N1 Cr1A N13 Cr3 -40(5)
N9 Cr3A N16 N17 146.25(15)
N12 Cr3A N16 N17 -127.06(15)
N6 Cr3A N16 N17 53.97(16)
N3 Cr3A N16 N17 -37.99(16)
N9 Cr3A N16 Cr1 -124(5)
N12 Cr3A N16 Cr1 -38(5)
N6 Cr3A N16 Cr1 143(5)
N3 Cr3A N16 Cr1 51(5)
N12 Cr1 N16 N17 -126.91(15)
N9 Cr1 N16 N17 146.24(15)
N3 Cr1 N16 N17 -36.88(15)
N6 Cr1 N16 N17 54.96(15)
N12 Cr1 N16 Cr3A 142(5)
N9 Cr1 N16 Cr3A 55(5)
N3 Cr1 N16 Cr3A -128(5)
N6 Cr1 N16 Cr3A -36(5)
C5 N1 C1 C2 0.05(19)
Cr3 N1 C1 C2 -177.82(11)
Cr1A N1 C1 C2 -175.99(11)
N1 C1 C2 C3 1.2(2)
C1 C2 C3 C4 -1.0(2)
C2 C3 C4 C5 -0.4(2)
C1 N1 C5 N2 -177.23(11)
Cr3 N1 C5 N2 0.54(15)
Cr1A N1 C5 N2 -1.09(15)
C1 N1 C5 C4 -1.50(18)
Cr3 N1 C5 C4 176.26(9)
Cr1A N1 C5 C4 174.64(10)
C6 N2 C5 N1 -153.79(12)
Cr2A N2 C5 N1 21.27(14)
Cr2 N2 C5 N1 26.36(15)
C6 N2 C5 C4 30.68(19)
Cr2A N2 C5 C4 -154.25(10)
Cr2 N2 C5 C4 -149.17(10)
C3 C4 C5 N1 1.66(19)
C3 C4 C5 N2 176.99(12)
C10 N3 C6 N2 -172.17(11)
Cr1 N3 C6 N2 2.67(14)
Cr3A N3 C6 N2 4.96(15)
C10 N3 C6 C7 2.42(18)
Cr1 N3 C6 C7 177.26(10)
Cr3A N3 C6 C7 179.55(10)
C5 N2 C6 N3 -159.13(11)
Cr2A N2 C6 N3 26.03(15)
Cr2 N2 C6 N3 20.72(14)
C5 N2 C6 C7 26.61(19)
Cr2A N2 C6 C7 -148.23(11)
Cr2 N2 C6 C7 -153.53(11)
N3 C6 C7 C8 -0.9(2)
N2 C6 C7 C8 173.05(13)
C6 C7 C8 C9 -0.6(2)
C7 C8 C9 C10 0.5(2)
C6 N3 C10 C9 -2.6(2)
Cr1 N3 C10 C9 -177.24(11)
Cr3A N3 C10 C9 -179.83(11)
C8 C9 C10 N3 1.1(2)
C15 N4 C11 C12 -1.4(2)
Cr1A N4 C11 C12 -175.06(12)
Cr3 N4 C11 C12 -177.55(12)
N4 C11 C12 C13 1.7(2)
C11 C12 C13 C14 -0.5(2)
C12 C13 C14 C15 -0.9(2)
C11 N4 C15 N5 -175.44(11)
Cr1A N4 C15 N5 -1.69(15)
Cr3 N4 C15 N5 0.49(16)
C11 N4 C15 C14 -0.05(18)
Cr1A N4 C15 C14 173.70(11)
Cr3 N4 C15 C14 175.88(10)
C16 N5 C15 N4 -155.50(12)
Cr2 N5 C15 N4 27.92(15)
Cr2A N5 C15 N4 23.27(14)
C16 N5 C15 C14 29.4(2)
Cr2 N5 C15 C14 -147.22(11)
Cr2A N5 C15 C14 -151.86(11)
C13 C14 C15 N4 1.2(2)
C13 C14 C15 N5 176.11(14)
C20 N6 C16 N5 -173.70(11)
Cr3A N6 C16 N5 5.09(15)
Cr1 N6 C16 N5 2.77(14)
C20 N6 C16 C17 1.36(18)
Cr3A N6 C16 C17 -179.85(10)
Cr1 N6 C16 C17 177.84(10)
C15 N5 C16 N6 -157.30(12)
Cr2 N5 C16 N6 19.47(14)
Cr2A N5 C16 N6 24.01(15)
C15 N5 C16 C17 27.94(19)
Cr2 N5 C16 C17 -155.30(11)
Cr2A N5 C16 C17 -150.75(11)
N6 C16 C17 C18 -2.5(2)
N5 C16 C17 C18 172.01(13)
C16 C17 C18 C19 1.9(2)
C17 C18 C19 C20 -0.2(2)
C16 N6 C20 C19 0.4(2)
Cr3A N6 C20 C19 -178.46(12)
Cr1 N6 C20 C19 -175.96(11)
C18 C19 C20 N6 -1.0(2)
C25 N7 C21 C22 -2.2(2)
Cr1A N7 C21 C22 -178.41(11)
Cr3 N7 C21 C22 -179.77(11)
N7 C21 C22 C23 3.5(2)
C21 C22 C23 C24 -1.4(2)
C22 C23 C24 C25 -1.8(2)
C21 N7 C25 N8 -176.30(11)
Cr1A N7 C25 N8 -0.08(15)
Cr3 N7 C25 N8 1.09(15)
C21 N7 C25 C24 -1.17(18)
Cr1A N7 C25 C24 175.05(10)
Cr3 N7 C25 C24 176.21(9)
C26 N8 C25 N7 -158.80(11)
Cr2 N8 C25 N7 26.33(15)
Cr2A N8 C25 N7 22.90(14)
C26 N8 C25 C24 26.39(19)
Cr2 N8 C25 C24 -148.48(11)
Cr2A N8 C25 C24 -151.91(11)
C23 C24 C25 N7 3.12(19)
C23 C24 C25 N8 177.71(13)
C30 N9 C26 N8 -178.83(11)
Cr3A N9 C26 N8 4.18(16)
Cr1 N9 C26 N8 2.87(15)
C30 N9 C26 C27 -2.69(18)
Cr3A N9 C26 C27 -179.67(10)
Cr1 N9 C26 C27 179.01(10)
C25 N8 C26 N9 -157.33(12)
Cr2 N8 C26 N9 17.82(14)
Cr2A N8 C26 N9 20.85(15)
C25 N8 C26 C27 26.76(19)
Cr2 N8 C26 C27 -158.10(11)
Cr2A N8 C26 C27 -155.06(11)
N9 C26 C27 C28 3.3(2)
N8 C26 C27 C28 179.06(13)
C26 C27 C28 C29 -0.9(2)
C27 C28 C29 C30 -2.1(2)
C26 N9 C30 C29 -0.4(2)
Cr3A N9 C30 C29 176.79(11)
Cr1 N9 C30 C29 177.87(11)
C28 C29 C30 N9 2.8(2)
C35 N10 C31 C32 -1.3(2)
Cr1A N10 C31 C32 177.03(12)
Cr3 N10 C31 C32 176.63(12)
N10 C31 C32 C33 3.0(2)
C31 C32 C33 C34 -0.6(2)
C32 C33 C34 C35 -3.3(2)
C31 N10 C35 N11 -179.76(12)
Cr1A N10 C35 N11 1.94(16)
Cr3 N10 C35 N11 2.53(16)
C31 N10 C35 C34 -2.83(18)
Cr1A N10 C35 C34 178.88(10)
Cr3 N10 C35 C34 179.47(10)
C36 N11 C35 N10 -155.95(12)
Cr2A N11 C35 N10 18.13(14)
Cr2 N11 C35 N10 21.61(15)
C36 N11 C35 C34 27.27(19)
Cr2A N11 C35 C34 -158.64(11)
Cr2 N11 C35 C34 -155.17(11)
C33 C34 C35 N10 5.1(2)
C33 C34 C35 N11 -178.25(13)
C40 N12 C36 N11 -169.62(11)
Cr1 N12 C36 N11 6.37(14)
Cr3A N12 C36 N11 8.06(15)
C40 N12 C36 C37 5.47(18)
Cr1 N12 C36 C37 -178.54(9)
Cr3A N12 C36 C37 -176.85(10)
C35 N11 C36 N12 -164.56(11)
Cr2A N11 C36 N12 21.69(15)
Cr2 N11 C36 N12 17.73(14)
C35 N11 C36 C37 20.8(2)
Cr2A N11 C36 C37 -152.95(11)
Cr2 N11 C36 C37 -156.91(11)
N12 C36 C37 C38 -4.74(19)
N11 C36 C37 C38 169.68(13)
C36 C37 C38 C39 1.0(2)
C37 C38 C39 C40 1.9(2)
C36 N12 C40 C39 -2.6(2)
Cr1 N12 C40 C39 -178.57(11)
Cr3A N12 C40 C39 179.54(11)
C38 C39 C40 N12 -1.1(2)
C43 O1 C42 C41 177.68(13)
C42 O1 C43 C44 172.66(14)
